data_2209017
loop_
_publ_author_name
'Gzella, Andrzej'
'Chrzanowska, Maria'
'Dreas, Agnieszka'
'Kaczmarek, Micha\/l S.'
'Wo\'zniak, Zenon'

_publ_section_title (3<i>R</i>,4<i>R</i>)-(--)-3-Hydroxymethyl-4-phenyl-2-<i>o</i>-toluoyl-1,2,3,4-tetrahydroisoquinoline
_journal_coeditor_code TK2023
_journal_issue 5
_journal_name_full 'Acta Crystallographica Section E'
_journal_page_first o1774
_journal_page_last o1776
_journal_paper_doi 10.1107/S1600536806012189
_journal_volume 62
_journal_year 2006
_chemical_formula_iupac 'C24 H23 N O2'
_chemical_formula_moiety 'C24 H23 N O2'
_chemical_formula_sum 'C24 H23 N O2'
_chemical_formula_weight 357.43
_chemical_name_systematic (3R,4R)-(-)-3-Hydroxymethyl-4-phenyl-2-o-toluoyl-1,2,3,4-tetrahydroisoquinoline
_space_group_IT_number 19
_symmetry_cell_setting orthorhombic
_symmetry_space_group_name_Hall 'P 2ac 2ab'
_symmetry_space_group_name_H-M 'P 21 21 21'
_atom_sites_solution_hydrogens geom
_atom_sites_solution_primary direct
_atom_sites_solution_secondary difmap
_audit_creation_method SHELXL97
_cell_angle_alpha 90
_cell_angle_beta 90
_cell_angle_gamma 90
_cell_formula_units_Z 4
_cell_length_a 9.0424(10)
_cell_length_b 10.4114(11)
_cell_length_c 20.191(2)
_cell_measurement_reflns_used 58
_cell_measurement_temperature 293(2)
_cell_measurement_theta_max 29.1
_cell_measurement_theta_min 14.7
_cell_volume 1900.9(3)
_computing_cell_refinement 'KM-4 Software'
_computing_data_collection 'KM-4 Software (Kuma, 1996)'
_computing_data_reduction 'KM-4 Software'
_computing_molecular_graphics 'ORTEP-3 for Windows (Farrugia, 1997)'
_computing_publication_material 'WinGX (Farrugia, 1999)'
_computing_structure_refinement 'SHELXL97 (Sheldrick, 1997)'
_computing_structure_solution 'SHELXS97 (Sheldrick, 1997)'
_diffrn_ambient_temperature 293(2)
_diffrn_measured_fraction_theta_full 1.000
_diffrn_measured_fraction_theta_max 1.000
_diffrn_measurement_device_type 'Kuma  KM-4'
_diffrn_measurement_method \w/2\q
_diffrn_radiation_monochromator graphite
_diffrn_radiation_source 'fine-focus sealed tube'
_diffrn_radiation_type CuK\a
_diffrn_radiation_wavelength 1.54178
_diffrn_reflns_av_R_equivalents 0.013
_diffrn_reflns_av_sigmaI/netI 0.013
_diffrn_reflns_limit_h_max 11
_diffrn_reflns_limit_h_min -11
_diffrn_reflns_limit_k_max 12
_diffrn_reflns_limit_k_min 0
_diffrn_reflns_limit_l_max 24
_diffrn_reflns_limit_l_min 0
_diffrn_reflns_number 3740
_diffrn_reflns_theta_full 70.1
_diffrn_reflns_theta_max 70.1
_diffrn_reflns_theta_min 4.4
_diffrn_standards_decay_% <2
_diffrn_standards_interval_count 100
_diffrn_standards_number 2
_exptl_absorpt_coefficient_mu 0.62
_exptl_absorpt_correction_type none
_exptl_crystal_colour colourless
_exptl_crystal_density_diffrn 1.249
_exptl_crystal_density_method 'not measured'
_exptl_crystal_description block
_exptl_crystal_F_000 760
_exptl_crystal_size_max 0.40
_exptl_crystal_size_mid 0.20
_exptl_crystal_size_min 0.15
_refine_diff_density_max 0.13
_refine_diff_density_min -0.09
_refine_ls_abs_structure_details 'Flack (1983), with how many Friedel pairs'
_refine_ls_abs_structure_Flack 0.0(2)
_refine_ls_extinction_coef 0.0036(4)
_refine_ls_extinction_expression Fc^*^=kFc[1+0.001xFc^2^\l^3^/sin(2\q)]^-1/4^
_refine_ls_extinction_method 'SHELXL97 (Sheldrick, 1997)'
_refine_ls_goodness_of_fit_ref 1.07
_refine_ls_hydrogen_treatment mixed
_refine_ls_matrix_type full
_refine_ls_number_parameters 250
_refine_ls_number_reflns 3480
_refine_ls_number_restraints 0
_refine_ls_restrained_S_all 1.07
_refine_ls_R_factor_all 0.031
_refine_ls_R_factor_gt 0.029
_refine_ls_shift/su_max 0.001
_refine_ls_shift/su_mean 0.000
_refine_ls_structure_factor_coef Fsqd
_refine_ls_weighting_details 'calc w = 1/[\s^2^(Fo^2^)+(0.0537P)^2^+0.1426P] where P=(Fo^2^+2Fc^2^)/3'
_refine_ls_weighting_scheme calc
_refine_ls_wR_factor_gt 0.086
_refine_ls_wR_factor_ref 0.087
_reflns_number_gt 3297
_reflns_number_total 3480
_reflns_threshold_expression I>2\s(I)
_cod_data_source_file tk2023.cif
_cod_data_source_block I
_cod_depositor_comments
;
The following automatic conversions were performed:
'_symmetry_cell_setting' value 'Orthorhombic' changed to 'orthorhombic'
according to '/home/saulius/struct/CIF-dictionaries/cif_core.dic'
dictionary named 'cif_core.dic' version 2.4.1 from 2010-06-29.

Automatic conversion script
Id: cif_fix_enum 1527 2010-12-29 10:47:43Z saulius 

The following automatic conversions were performed:

'_symmetry_cell_setting' value 'Orthorhombic' changed to
'orthorhombic' according to
/home/saulius/struct/CIF-dictionaries/cif_core.dic dictionary named
'cif_core.dic' version 2.4.1 from 2010-06-29.

Automatic conversion script
Id: cif_fix_values 1715 2011-07-08 13:25:40Z adriana 
;
_cod_database_code 2209017
_cod_database_fobs_code 2209017

loop_
_symmetry_equiv_pos_as_xyz
'x, y, z'
'x+1/2, -y+1/2, -z'
'-x, y+1/2, -z+1/2'
'-x+1/2, -y, z+1/2'

loop_
_atom_site_type_symbol
_atom_site_label
_atom_site_fract_x
_atom_site_fract_y
_atom_site_fract_z
_atom_site_U_iso_or_equiv
_atom_site_adp_type
_atom_site_calc_flag
_atom_site_refinement_flags
_atom_site_occupancy
C C1 0.44091(19) 0.83719(13) 0.11613(8) 0.0544(4) Uani d . 1
H H1A 0.5004 0.7669 0.1329 0.065 Uiso calc R 1
H H1B 0.3510 0.8008 0.0978 0.065 Uiso calc R 1
N N2 0.52246(12) 0.90153(10) 0.06302(5) 0.0403(2) Uani d . 1
C C3 0.49068(14) 1.03822(11) 0.05355(6) 0.0381(3) Uani d . 1
H H3 0.5544 1.0708 0.0181 0.046 Uiso calc R 1
C C4 0.52938(13) 1.10955(12) 0.11789(6) 0.0391(3) Uani d . 1
H H4 0.4976 1.1989 0.1125 0.047 Uiso calc R 1
C C5 0.40131(15) 1.12892(15) 0.22788(7) 0.0509(3) Uani d . 1
H H5 0.4300 1.2147 0.2291 0.061 Uiso calc R 1
C C6 0.31886(18) 1.07900(18) 0.27948(8) 0.0607(4) Uani d . 1
H H6 0.2928 1.1306 0.3152 0.073 Uiso calc R 1
C C7 0.27576(18) 0.9527(2) 0.27748(8) 0.0628(4) Uani d . 1
H H7 0.2192 0.9188 0.3118 0.075 Uiso calc R 1
C C8 0.31584(17) 0.87600(15) 0.22498(8) 0.0556(4) Uani d . 1
H H8 0.2859 0.7906 0.2242 0.067 Uiso calc R 1
C C9 0.40056(15) 0.92433(13) 0.17301(7) 0.0448(3) Uani d . 1
C C10 0.44190(14) 1.05321(13) 0.17442(6) 0.0415(3) Uani d . 1
C C11 0.61862(15) 0.83351(12) 0.02637(7) 0.0444(3) Uani d . 1
O O12 0.64271(14) 0.71940(10) 0.03810(7) 0.0694(3) Uani d . 1
C C13 0.69725(15) 0.90063(13) -0.02888(7) 0.0459(3) Uani d . 1
C C14 0.64575(19) 0.89127(15) -0.09363(8) 0.0582(4) Uani d . 1
C C15 0.7243(3) 0.95566(19) -0.14280(9) 0.0748(5) Uani d . 1
H H15 0.6895 0.9541 -0.1861 0.090 Uiso calc R 1
C C16 0.8521(3) 1.02133(19) -0.12863(11) 0.0795(6) Uani d . 1
H H16 0.9029 1.0628 -0.1625 0.095 Uiso calc R 1
C C17 0.9059(2) 1.02653(17) -0.06503(11) 0.0715(5) Uani d . 1
H H17 0.9935 1.0698 -0.0558 0.086 Uiso calc R 1
C C18 0.82795(17) 0.96670(14) -0.01513(8) 0.0545(3) Uani d . 1
H H18 0.8628 0.9704 0.0282 0.065 Uiso calc R 1
C C19 0.5136(2) 0.8105(2) -0.11049(12) 0.0873(6) Uani d . 1
H H19A 0.5421 0.7218 -0.1123 0.131 Uiso calc R 1
H H19B 0.4751 0.8363 -0.1528 0.131 Uiso calc R 1
H H19C 0.4388 0.8218 -0.0772 0.131 Uiso calc R 1
C C20 0.32977(15) 1.06018(14) 0.03368(7) 0.0486(3) Uani d . 1
H H20A 0.2656 1.0189 0.0658 0.058 Uiso calc R 1
H H20B 0.3089 1.1515 0.0345 0.058 Uiso calc R 1
O O21 0.29829(13) 1.01154(10) -0.02983(5) 0.0565(3) Uani d . 1
H H21 0.252(2) 0.936(2) -0.0248(10) 0.072(6) Uiso d . 1
C C22 0.69512(14) 1.11086(12) 0.13077(6) 0.0415(3) Uani d . 1
C C23 0.77994(17) 1.20927(15) 0.10436(8) 0.0541(3) Uani d . 1
H H23 0.7351 1.2731 0.0792 0.065 Uiso calc R 1
C C24 0.93128(19) 1.2131(2) 0.11528(11) 0.0724(5) Uani d . 1
H H24 0.9873 1.2797 0.0976 0.087 Uiso calc R 1
C C25 0.99895(18) 1.1188(2) 0.15213(10) 0.0771(6) Uani d . 1
H H25 1.1005 1.1217 0.1594 0.092 Uiso calc R 1
C C26 0.91606(19) 1.0203(2) 0.17825(9) 0.0698(5) Uani d . 1
H H26 0.9617 0.9563 0.2030 0.084 Uiso calc R 1
C C27 0.76452(17) 1.01635(16) 0.16772(7) 0.0543(3) Uani d . 1
H H27 0.7090 0.9496 0.1856 0.065 Uiso calc R 1

loop_
_atom_site_aniso_label
_atom_site_aniso_U_11
_atom_site_aniso_U_22
_atom_site_aniso_U_33
_atom_site_aniso_U_12
_atom_site_aniso_U_13
_atom_site_aniso_U_23
C1 0.0642(9) 0.0388(7) 0.0601(9) -0.0047(6) 0.0136(7) 0.0059(6)
N2 0.0432(6) 0.0334(5) 0.0443(5) 0.0020(4) 0.0020(5) 0.0024(4)
C3 0.0385(6) 0.0338(6) 0.0421(6) 0.0013(5) 0.0003(5) 0.0042(5)
C4 0.0390(6) 0.0343(5) 0.0441(6) 0.0012(5) 0.0018(5) 0.0018(5)
C5 0.0433(7) 0.0609(8) 0.0485(7) -0.0021(6) 0.0033(6) -0.0054(6)
C6 0.0500(8) 0.0837(11) 0.0485(8) 0.0001(8) 0.0102(7) -0.0046(7)
C7 0.0500(8) 0.0898(12) 0.0486(8) -0.0018(8) 0.0104(7) 0.0151(8)
C8 0.0505(8) 0.0584(8) 0.0579(8) -0.0034(7) 0.0036(7) 0.0164(7)
C9 0.0409(6) 0.0466(6) 0.0469(7) 0.0009(5) 0.0009(6) 0.0089(5)
C10 0.0346(6) 0.0467(7) 0.0432(7) 0.0019(5) 0.0009(5) 0.0033(5)
C11 0.0425(7) 0.0375(6) 0.0533(7) 0.0016(5) -0.0004(6) -0.0025(5)
O12 0.0778(8) 0.0394(5) 0.0909(8) 0.0134(5) 0.0217(7) 0.0052(5)
C13 0.0449(7) 0.0424(6) 0.0503(7) 0.0070(5) 0.0051(6) -0.0042(5)
C14 0.0604(9) 0.0601(9) 0.0540(8) 0.0148(7) -0.0006(7) -0.0045(7)
C15 0.0946(15) 0.0756(11) 0.0541(9) 0.0265(11) 0.0084(9) 0.0073(8)
C16 0.0896(14) 0.0669(10) 0.0820(13) 0.0125(10) 0.0320(11) 0.0186(9)
C17 0.0598(9) 0.0578(9) 0.0968(14) -0.0024(8) 0.0202(10) 0.0033(9)
C18 0.0487(8) 0.0494(7) 0.0654(9) 0.0009(6) 0.0073(7) -0.0050(6)
C19 0.0717(12) 0.1122(17) 0.0781(13) 0.0028(12) -0.0171(11) -0.0237(12)
C20 0.0444(7) 0.0488(7) 0.0527(7) 0.0053(6) -0.0059(6) 0.0007(6)
O21 0.0634(6) 0.0509(5) 0.0553(6) -0.0100(5) -0.0163(5) 0.0044(4)
C22 0.0393(6) 0.0452(6) 0.0400(6) -0.0013(5) 0.0025(5) -0.0067(5)
C23 0.0500(8) 0.0541(8) 0.0583(8) -0.0074(6) 0.0075(7) -0.0035(7)
C24 0.0496(9) 0.0856(12) 0.0820(12) -0.0234(9) 0.0132(8) -0.0162(10)
C25 0.0378(8) 0.1195(17) 0.0739(12) -0.0052(10) 0.0014(8) -0.0299(11)
C26 0.0503(8) 0.1013(14) 0.0579(9) 0.0167(9) -0.0090(7) -0.0056(9)
C27 0.0480(7) 0.0643(9) 0.0506(7) 0.0043(7) -0.0024(6) 0.0029(7)

loop_
_atom_type_symbol
_atom_type_description
_atom_type_scat_dispersion_real
_atom_type_scat_dispersion_imag
_atom_type_scat_source
C C 0.0181 0.0091 'International Tables Vol C Tables 4.2.6.8 and 6.1.1.4'
H H 0.0000 0.0000 'International Tables Vol C Tables 4.2.6.8 and 6.1.1.4'
N N 0.0311 0.0180 'International Tables Vol C Tables 4.2.6.8 and 6.1.1.4'
O O 0.0492 0.0322 'International Tables Vol C Tables 4.2.6.8 and 6.1.1.4'

loop_
_geom_angle_atom_site_label_1
_geom_angle_atom_site_label_2
_geom_angle_atom_site_label_3
_geom_angle
N2 C1 C9 113.86(11)
N2 C1 H1A 108.8
C9 C1 H1A 108.8
N2 C1 H1B 108.8
C9 C1 H1B 108.8
H1A C1 H1B 107.7
C11 N2 C1 119.23(11)
C11 N2 C3 124.56(10)
C1 N2 C3 116.20(10)
N2 C3 C20 111.52(10)
N2 C3 C4 108.33(10)
C20 C3 C4 111.52(11)
N2 C3 H3 108.5
C20 C3 H3 108.5
C4 C3 H3 108.5
C10 C4 C22 113.01(10)
C10 C4 C3 109.42(10)
C22 C4 C3 111.92(10)
C10 C4 H4 107.4
C22 C4 H4 107.4
C3 C4 H4 107.4
C6 C5 C10 121.05(14)
C6 C5 H5 119.5
C10 C5 H5 119.5
C7 C6 C5 119.42(15)
C7 C6 H6 120.3
C5 C6 H6 120.3
C6 C7 C8 120.27(14)
C6 C7 H7 119.9
C8 C7 H7 119.9
C7 C8 C9 121.03(15)
C7 C8 H8 119.5
C9 C8 H8 119.5
C8 C9 C10 118.69(14)
C8 C9 C1 119.29(13)
C10 C9 C1 122.00(12)
C5 C10 C9 119.51(12)
C5 C10 C4 120.48(12)
C9 C10 C4 120.00(12)
O12 C11 N2 121.15(13)
O12 C11 C13 120.68(12)
N2 C11 C13 118.17(10)
C14 C13 C18 120.33(14)
C14 C13 C11 120.59(13)
C18 C13 C11 118.98(12)
C13 C14 C15 117.73(16)
C13 C14 C19 121.26(16)
C15 C14 C19 120.96(17)
C16 C15 C14 121.37(17)
C16 C15 H15 119.3
C14 C15 H15 119.3
C15 C16 C17 120.81(17)
C15 C16 H16 119.6
C17 C16 H16 119.6
C16 C17 C18 118.98(18)
C16 C17 H17 120.5
C18 C17 H17 120.5
C17 C18 C13 120.68(16)
C17 C18 H18 119.7
C13 C18 H18 119.7
C14 C19 H19A 109.5
C14 C19 H19B 109.5
H19A C19 H19B 109.5
C14 C19 H19C 109.5
H19A C19 H19C 109.5
H19B C19 H19C 109.5
O21 C20 C3 112.22(12)
O21 C20 H20A 109.2
C3 C20 H20A 109.2
O21 C20 H20B 109.2
C3 C20 H20B 109.2
H20A C20 H20B 107.9
C20 O21 H21 107.8(13)
C27 C22 C23 118.78(13)
C27 C22 C4 122.15(13)
C23 C22 C4 119.07(13)
C22 C23 C24 120.39(17)
C22 C23 H23 119.8
C24 C23 H23 119.8
C25 C24 C23 120.32(17)
C25 C24 H24 119.8
C23 C24 H24 119.8
C24 C25 C26 119.80(15)
C24 C25 H25 120.1
C26 C25 H25 120.1
C25 C26 C27 120.13(19)
C25 C26 H26 119.9
C27 C26 H26 119.9
C22 C27 C26 120.58(17)
C22 C27 H27 119.7
C26 C27 H27 119.7

loop_
_geom_bond_atom_site_label_1
_geom_bond_atom_site_label_2
_geom_bond_distance
C1 N2 1.4638(17)
C1 C9 1.508(2)
C1 H1A 0.9700
C1 H1B 0.9700
N2 C11 1.3436(16)
N2 C3 1.4644(15)
C3 C20 1.5265(18)
C3 C4 1.5368(18)
C3 H3 0.9800
C4 C10 1.5077(17)
C4 C22 1.5211(17)
C4 H4 0.9800
C5 C6 1.383(2)
C5 C10 1.3860(19)
C5 H5 0.9300
C6 C7 1.372(3)
C6 H6 0.9300
C7 C8 1.376(3)
C7 H7 0.9300
C8 C9 1.393(2)
C8 H8 0.9300
C9 C10 1.3932(19)
C11 O12 1.2309(16)
C11 C13 1.4960(19)
C13 C14 1.391(2)
C13 C18 1.395(2)
C14 C15 1.393(3)
C14 C19 1.501(3)
C15 C16 1.373(3)
C15 H15 0.9300
C16 C17 1.374(3)
C16 H16 0.9300
C17 C18 1.378(2)
C17 H17 0.9300
C18 H18 0.9300
C19 H19A 0.9600
C19 H19B 0.9600
C19 H19C 0.9600
C20 O21 1.4079(18)
C20 H20A 0.9700
C20 H20B 0.9700
O21 H21 0.90(2)
C22 C27 1.385(2)
C22 C23 1.387(2)
C23 C24 1.387(2)
C23 H23 0.9300
C24 C25 1.375(3)
C24 H24 0.9300
C25 C26 1.375(3)
C25 H25 0.9300
C26 C27 1.387(2)
C26 H26 0.9300
C27 H27 0.9300

loop_
_geom_hbond_atom_site_label_D
_geom_hbond_atom_site_label_H
_geom_hbond_atom_site_label_A
_geom_hbond_site_symmetry_A
_geom_hbond_distance_DH
_geom_hbond_distance_HA
_geom_hbond_distance_DA
_geom_hbond_angle_DHA
_geom_hbond_publ_flag
O21 H21 O12 2_465 0.90(2) 1.91(2) 2.7907(16) 165.0(19) yes
C19 H19C O21 . 0.96 2.54 3.290(2) 135 yes
C23 H23 O21 2_575 0.93 2.52 3.2774(19) 139 yes

loop_
_geom_torsion_atom_site_label_1
_geom_torsion_atom_site_label_2
_geom_torsion_atom_site_label_3
_geom_torsion_atom_site_label_4
_geom_torsion
C9 C1 N2 C11 150.62(12)
C9 C1 N2 C3 -29.93(18)
C11 N2 C3 C20 116.59(14)
C1 N2 C3 C20 -62.83(15)
C11 N2 C3 C4 -120.31(13)
C1 N2 C3 C4 60.27(15)
N2 C3 C4 C10 -57.68(13)
C20 C3 C4 C10 65.42(13)
N2 C3 C4 C22 68.38(13)
C20 C3 C4 C22 -168.52(11)
C10 C5 C6 C7 -0.4(2)
C5 C6 C7 C8 0.8(2)
C6 C7 C8 C9 0.0(2)
C7 C8 C9 C10 -1.3(2)
C7 C8 C9 C1 -179.47(14)
N2 C1 C9 C8 176.57(13)
N2 C1 C9 C10 -1.6(2)
C6 C5 C10 C9 -0.8(2)
C6 C5 C10 C4 178.85(13)
C8 C9 C10 C5 1.6(2)
C1 C9 C10 C5 179.78(13)
C8 C9 C10 C4 -178.03(12)
C1 C9 C10 C4 0.13(19)
C22 C4 C10 C5 84.52(15)
C3 C4 C10 C5 -150.04(12)
C22 C4 C10 C9 -95.83(14)
C3 C4 C10 C9 29.60(15)
C1 N2 C11 O12 -2.4(2)
C3 N2 C11 O12 178.19(13)
C1 N2 C11 C13 178.25(13)
C3 N2 C11 C13 -1.16(19)
O12 C11 C13 C14 83.25(18)
N2 C11 C13 C14 -97.40(16)
O12 C11 C13 C18 -93.08(17)
N2 C11 C13 C18 86.28(16)
C18 C13 C14 C15 -3.5(2)
C11 C13 C14 C15 -179.76(13)
C18 C13 C14 C19 174.19(15)
C11 C13 C14 C19 -2.1(2)
C13 C14 C15 C16 3.0(2)
C19 C14 C15 C16 -174.72(18)
C14 C15 C16 C17 -0.6(3)
C15 C16 C17 C18 -1.2(3)
C16 C17 C18 C13 0.7(2)
C14 C13 C18 C17 1.7(2)
C11 C13 C18 C17 178.08(13)
N2 C3 C20 O21 -67.49(14)
C4 C3 C20 O21 171.24(10)
C10 C4 C22 C27 32.87(17)
C3 C4 C22 C27 -91.20(14)
C10 C4 C22 C23 -147.57(13)
C3 C4 C22 C23 88.35(15)
C27 C22 C23 C24 -0.5(2)
C4 C22 C23 C24 179.97(14)
C22 C23 C24 C25 0.4(3)
C23 C24 C25 C26 0.0(3)
C24 C25 C26 C27 -0.3(3)
C23 C22 C27 C26 0.2(2)
C4 C22 C27 C26 179.74(14)
C25 C26 C27 C22 0.2(3)

loop_
_cod_related_entry_id
_cod_related_entry_database
_cod_related_entry_code
1 ChemSpider 21179350
